data_4313425
loop_
_publ_author_name
'Howard G. Harvey'
'Simon J. Teat'
'Chiu C. Tang'
'Lachlan M. Cranswick'
'Martin P. Attfield'

_publ_section_title
;
 Synthesis and Characterization of Three Novel Cation-Containing
 (NH4+/C3H7NH3+/NH3+C2H4NH3+) Aluminum Diphosphonates
;
_journal_name_full 'Inorganic Chemistry'
_journal_page_first 2428
_journal_page_last 2439
_journal_paper_doi 10.1021/ic020641q
_journal_volume 42
_journal_year 2003
_chemical_formula_sum 'C5 H15 Al F N O6 P2'
_space_group_IT_number 62
_symmetry_cell_setting orthorhombic
_symmetry_space_group_name_Hall '-P 2ac 2n'
_symmetry_space_group_name_H-M 'P n m a'
_audit_creation_date 'Oct 17 11:21:10'
_audit_creation_method 'from EXP file using GSAS2CIF'
_audit_update_record ' Oct 17 11:21:10 2002  Initial CIF as created by GSAS2CIF'
_cell_angle_alpha 90.0
_cell_angle_beta 90.0
_cell_angle_gamma 90.0
_cell_formula_units_Z 4
_cell_length_a 8.20481(10)
_cell_length_b 6.90652(6)
_cell_length_c 19.6598(4)
_cell_volume 1114.06(3)
_computing_structure_refinement GSAS
_diffrn_radiation_polarisn_ratio 0.98
_diffrn_radiation_wavelength 1.299948
_pd_block_id 'Oct 17 11:21:10 |PHASE_1||'
_pd_calc_method 'Rietveld Refinement'
_pd_meas_2theta_range_inc 0.01
_pd_meas_2theta_range_max 84.49
_pd_meas_2theta_range_min 6.51
_pd_proc_2theta_range_inc 0.01
_pd_proc_2theta_range_max 84.49
_pd_proc_2theta_range_min 6.51
_pd_proc_info_datetime 'Oct 17 11:21:10 2002'
_pd_proc_ls_prof_R_factor 0.0718
_pd_proc_ls_prof_wR_expected 0.0516
_pd_proc_ls_prof_wR_factor 0.0842
_refine_ls_goodness_of_fit_all 1.63
_refine_ls_number_parameters 51
_refine_ls_number_restraints 18
_refine_ls_shift/esd_max 0.14
_refine_ls_shift/esd_mean 0.02
_cod_data_source_file ic020641q_3.cif
_cod_data_source_block 70PNAM_phase_1
_cod_database_code 4313425
_publ_block_id ' Oct 17 11:21:10 |(C3H7NH3)AlF[(HO)O2PC2H4PO3] (1)||'
_pd_instr_radiation_probe x-ray

loop_
_symmetry_equiv_pos_as_xyz
+x,+y,+z
-x+1/2,+y+1/2,+z+1/2
+x,-y+1/2,+z
-x+1/2,-y,+z+1/2
-x,-y,-z
+x+1/2,-y+1/2,-z+1/2
-x,+y+1/2,-z
+x+1/2,+y,-z+1/2

loop_
_atom_site_label
_atom_site_fract_x
_atom_site_fract_y
_atom_site_fract_z
_atom_site_occupancy
_atom_site_thermal_displace_type
_atom_site_U_iso_or_equiv
_atom_site_symmetry_multiplicity
P1 -0.1452(5) 0.25 0.11765(20) 1.0 Uiso 0.0170(8) 4
P2 0.2528(4) 0.25 0.08578(21) 1.0 Uiso 0.0170(8) 4
Al1 0.0 0.5 0.0 1.0 Uiso 0.0098(12) 4
F1 -0.0129(8) 0.25 -0.03210(31) 1.0 Uiso 0.0204(9) 4
O1 -0.1301(6) 0.4249(6) 0.07385(24) 1.0 Uiso 0.0204(9) 8
O2 -0.3063(8) 0.25 0.1605(4) 1.0 Uiso 0.0204(9) 4
O3 0.1955(5) 0.0703(6) 0.04713(26) 1.0 Uiso 0.0204(9) 8
O4 0.4418(8) 0.25 0.0789(5) 1.0 Uiso 0.0204(9) 4
C11 0.0027(11) 0.75 0.8128(5) 1.0 Uiso 0.0204(9) 4
C12 0.1781(12) 0.25 0.1688(4) 1.0 Uiso 0.0204(9) 4
C13 -0.0314(14) 0.75 0.3340(4) 1.0 Uiso 0.0204(9) 4
C14 -0.0485(13) 0.25 0.5970(4) 1.0 Uiso 0.0204(9) 4
C15 0.1061(14) 0.75 0.2821(6) 1.0 Uiso 0.0204(9) 4
N16 0.0832(12) 0.25 0.5451(5) 1.0 Uiso 0.0204(9) 4

loop_
_atom_type_symbol
_atom_type_number_in_cell
C 20.0
P 8.0
AL 4.0
F 4.0
O 24.0
N 4.0
